data_7132297
loop_
_publ_author_name
'Yadav, Rinku'
'Ghiviriga, Ion'
'Abboud, Khalil K.'
'Veige, Adam S.'

_publ_section_title
;
 A case of alkylidyne-imine metathesis.
;
_journal_issue 86
_journal_name_full 'Chemical communications (Cambridge, England)'
_journal_page_first 12899
_journal_page_last 12902
_journal_paper_doi 10.1039/d3cc04583h
_journal_volume 59
_journal_year 2023
_chemical_formula_sum 'C39 H45 N O2 W'
_chemical_formula_weight 743.61
_space_group_crystal_system monoclinic
_space_group_IT_number 15
_space_group_name_Hall '-C 2yc'
_space_group_name_H-M_alt 'C 1 2/c 1'
_atom_sites_solution_hydrogens geom
_atom_sites_solution_primary direct
_atom_sites_solution_secondary difmap
_audit_creation_method SHELXL-2018/3
_audit_update_record
;
2023-06-29 deposited with the CCDC.	2023-10-05 downloaded from the CCDC.
;
_cell_angle_alpha 90
_cell_angle_beta 97.854(3)
_cell_angle_gamma 90
_cell_formula_units_Z 8
_cell_length_a 23.9026(19)
_cell_length_b 11.1201(5)
_cell_length_c 26.2556(14)
_cell_measurement_reflns_used 9813
_cell_measurement_temperature 293(2)
_cell_measurement_theta_max 36.04
_cell_measurement_theta_min 3.18
_cell_volume 6913.3(7)
_computing_cell_refinement 'Bruker APEX3 (Bruker, 2014)'
_computing_data_collection 'Bruker APEX3 (Bruker, 2014)'
_computing_data_reduction 'Bruker Apex3 SAINT (Bruker, 2014)'
_computing_molecular_graphics 'XP in SHELXTL-plus, Bruker 2014'
_computing_publication_material 'SHELXL2015, Sheldrick, G. M. 2015'
_computing_structure_refinement 'SHELXL2015, Sheldrick G. M. 2015'
_computing_structure_solution 'SHELXL2015, Sheldrick G. M. 2015'
_diffrn_ambient_temperature 293(2)
_diffrn_measured_fraction_theta_full 0.994
_diffrn_measured_fraction_theta_max 0.995
_diffrn_measurement_device_type 'D8 Venture with PHOTON III'
_diffrn_measurement_method 'phi and omega scans'
_diffrn_radiation_type MoK\a
_diffrn_radiation_wavelength 0.71073
_diffrn_reflns_av_R_equivalents 0.0635
_diffrn_reflns_av_unetI/netI 0.0306
_diffrn_reflns_Laue_measured_fraction_full 0.994
_diffrn_reflns_Laue_measured_fraction_max 0.995
_diffrn_reflns_limit_h_max 39
_diffrn_reflns_limit_h_min -39
_diffrn_reflns_limit_k_max 18
_diffrn_reflns_limit_k_min -18
_diffrn_reflns_limit_l_max 43
_diffrn_reflns_limit_l_min -43
_diffrn_reflns_number 157067
_diffrn_reflns_point_group_measured_fraction_full 0.994
_diffrn_reflns_point_group_measured_fraction_max 0.995
_diffrn_reflns_theta_full 25.242
_diffrn_reflns_theta_max 36.334
_diffrn_reflns_theta_min 2.023
_diffrn_source 'micro source 3.0'
_exptl_absorpt_coefficient_mu 3.375
_exptl_absorpt_correction_T_max 0.9278
_exptl_absorpt_correction_T_min 0.7247
_exptl_absorpt_correction_type multi-scan
_exptl_absorpt_process_details 'Sheldrick, G. M., sadabs (2015). Acta Cryst. C71, 3-8.'
_exptl_crystal_colour yellow
_exptl_crystal_density_diffrn 1.429
_exptl_crystal_description plate
_exptl_crystal_F_000 3008
_exptl_crystal_size_max 0.152
_exptl_crystal_size_mid 0.114
_exptl_crystal_size_min 0.024
_exptl_transmission_factor_max 0.4383
_exptl_transmission_factor_min 0.3606
_refine_diff_density_max 1.361
_refine_diff_density_min -1.348
_refine_diff_density_rms 0.113
_refine_ls_extinction_method none
_refine_ls_goodness_of_fit_ref 1.028
_refine_ls_hydrogen_treatment constr
_refine_ls_matrix_type full
_refine_ls_number_parameters 385
_refine_ls_number_reflns 16702
_refine_ls_number_restraints 0
_refine_ls_restrained_S_all 1.028
_refine_ls_R_factor_all 0.0342
_refine_ls_R_factor_gt 0.0262
_refine_ls_shift/su_max 0.011
_refine_ls_shift/su_mean 0.000
_refine_ls_structure_factor_coef Fsqd
_refine_ls_weighting_details 'w=1/[\s^2^(Fo^2^)+(0.0123P)^2^+16.1421P] where P=(Fo^2^+2Fc^2^)/3'
_refine_ls_weighting_scheme calc
_refine_ls_wR_factor_gt 0.0510
_refine_ls_wR_factor_ref 0.0545
_reflns_Friedel_coverage 0.000
_reflns_number_gt 14213
_reflns_number_total 16702
_reflns_threshold_expression 'I > 2\s(I)'
_cod_data_source_file d3cc04583h2.cif
_cod_data_source_block rinku2
_cod_original_sg_symbol_H-M 'C 2/c'
_cod_database_code 7132297
_publcif_datablock.id {dc2f7970-a201-41c9-86b2-e96587650d17}

_shelx_shelxl_version_number 2018/3
_shelx_space_group_comment
; 
The symmetry employed for this shelxl refinement is uniquely defined 
by the following loop, which should always be used as a source of 
symmetry information in preference to the above space-group names. 
They are only intended as comments. 
;
_shelx_estimated_absorpt_t_min 0.628
_shelx_estimated_absorpt_t_max 0.923
_publcif_funding_html
;
;

loop_
_space_group_symop_operation_xyz
'x, y, z'
'-x, y, -z+1/2'
'x+1/2, y+1/2, z'
'-x+1/2, y+1/2, -z+1/2'
'-x, -y, -z'
'x, -y, z-1/2'
'-x+1/2, -y+1/2, -z'
'x+1/2, -y+1/2, z-1/2'

loop_
_atom_site_label
_atom_site_type_symbol
_atom_site_fract_x
_atom_site_fract_y
_atom_site_fract_z
_atom_site_U_iso_or_equiv
_atom_site_adp_type
_atom_site_occupancy
_atom_site_site_symmetry_order
_atom_site_calc_flag
_atom_site_refinement_flags_posn
_atom_site_refinement_flags_adp
_atom_site_refinement_flags_occupancy
_atom_site_disorder_assembly
_atom_site_disorder_group
W1 W 0.71291(2) 0.49378(2) 0.59902(2) 0.01051(2) Uani 1 1 d . . . . .
O1 O 0.65340(5) 0.38760(10) 0.61308(4) 0.0133(2) Uani 1 1 d . . . . .
O2 O 0.78176(5) 0.46177(11) 0.64572(4) 0.0130(2) Uani 1 1 d . . . . .
N1 N 0.72960(6) 0.45120(13) 0.53949(5) 0.0161(2) Uani 1 1 d . . . . .
C1 C 0.60508(7) 0.37134(14) 0.63416(6) 0.0129(3) Uani 1 1 d . . . . .
C2 C 0.56597(7) 0.28387(14) 0.61222(6) 0.0136(3) Uani 1 1 d . . . . .
C3 C 0.51630(7) 0.27120(16) 0.63438(7) 0.0170(3) Uani 1 1 d . . . . .
H3A H 0.489423 0.215660 0.620368 0.020 Uiso 1 1 calc R U . . .
C4 C 0.50564(8) 0.33882(18) 0.67670(7) 0.0210(3) Uani 1 1 d . . . . .
H4A H 0.472313 0.327597 0.690686 0.025 Uiso 1 1 calc R U . . .
C5 C 0.54487(8) 0.42274(17) 0.69782(7) 0.0198(3) Uani 1 1 d . . . . .
H5A H 0.537811 0.467609 0.726149 0.024 Uiso 1 1 calc R U . . .
C6 C 0.59500(7) 0.44071(15) 0.67699(6) 0.0151(3) Uani 1 1 d . . . . .
C7 C 0.63592(7) 0.53358(15) 0.69864(6) 0.0150(3) Uani 1 1 d . . . . .
C8 C 0.61792(8) 0.65019(16) 0.70871(7) 0.0185(3) Uani 1 1 d . . . . .
H8A H 0.579558 0.668106 0.704297 0.022 Uiso 1 1 calc R U . . .
C9 C 0.65701(8) 0.73892(16) 0.72521(7) 0.0202(3) Uani 1 1 d . . . . .
H9A H 0.644587 0.815372 0.732642 0.024 Uiso 1 1 calc R U . . .
C10 C 0.71445(8) 0.71475(16) 0.73073(7) 0.0183(3) Uani 1 1 d . . . . .
H10A H 0.740276 0.775707 0.740678 0.022 Uiso 1 1 calc R U . . .
C11 C 0.73377(7) 0.59866(15) 0.72136(6) 0.0148(3) Uani 1 1 d . . . . .
C12 C 0.69391(7) 0.50861(15) 0.70714(6) 0.0145(3) Uani 1 1 d . . . . .
H12A H 0.706164 0.430205 0.703209 0.017 Uiso 1 1 calc R U . . .
C13 C 0.79517(7) 0.57438(15) 0.72444(6) 0.0153(3) Uani 1 1 d . . . . .
C14 C 0.83250(8) 0.62303(18) 0.76492(7) 0.0220(3) Uani 1 1 d . . . . .
H14A H 0.818497 0.667344 0.790432 0.026 Uiso 1 1 calc R U . . .
C15 C 0.89007(8) 0.6056(2) 0.76720(8) 0.0264(4) Uani 1 1 d . . . . .
H15A H 0.914736 0.638600 0.794020 0.032 Uiso 1 1 calc R U . . .
C16 C 0.91086(8) 0.53885(19) 0.72945(7) 0.0224(3) Uani 1 1 d . . . . .
H16A H 0.949678 0.527687 0.731663 0.027 Uiso 1 1 calc R U . . .
C17 C 0.87579(7) 0.48738(14) 0.68799(6) 0.0142(3) Uani 1 1 d . . . . .
C18 C 0.81705(7) 0.50824(14) 0.68579(6) 0.0137(2) Uani 1 1 d . . . . .
C19 C 0.57891(7) 0.20334(14) 0.56782(6) 0.0150(3) Uani 1 1 d . . . . .
C20 C 0.53110(8) 0.11298(17) 0.55170(8) 0.0212(3) Uani 1 1 d . . . . .
H20A H 0.540613 0.064293 0.523935 0.032 Uiso 1 1 calc R U . . .
H20B H 0.526143 0.062459 0.580395 0.032 Uiso 1 1 calc R U . . .
H20C H 0.496674 0.155748 0.540706 0.032 Uiso 1 1 calc R U . . .
C21 C 0.58669(9) 0.27811(17) 0.51995(7) 0.0227(3) Uani 1 1 d . . . . .
H21A H 0.594708 0.225445 0.492892 0.034 Uiso 1 1 calc R U . . .
H21B H 0.552711 0.322306 0.508825 0.034 Uiso 1 1 calc R U . . .
H21C H 0.617500 0.333208 0.528277 0.034 Uiso 1 1 calc R U . . .
C22 C 0.63267(8) 0.12938(16) 0.58527(8) 0.0214(3) Uani 1 1 d . . . . .
H22A H 0.640814 0.078952 0.557532 0.032 Uiso 1 1 calc R U . . .
H22B H 0.663822 0.182863 0.595003 0.032 Uiso 1 1 calc R U . . .
H22C H 0.626837 0.080259 0.614153 0.032 Uiso 1 1 calc R U . . .
C23 C 0.90080(7) 0.41421(15) 0.64671(7) 0.0166(3) Uani 1 1 d . . . . .
C24 C 0.87498(9) 0.28697(16) 0.64148(8) 0.0230(3) Uani 1 1 d . . . . .
H24A H 0.834719 0.292953 0.632982 0.034 Uiso 1 1 calc R U . . .
H24B H 0.890233 0.244087 0.614782 0.034 Uiso 1 1 calc R U . . .
H24C H 0.883914 0.244665 0.673431 0.034 Uiso 1 1 calc R U . . .
C25 C 0.88986(8) 0.47922(16) 0.59458(7) 0.0195(3) Uani 1 1 d . . . . .
H25A H 0.849975 0.490417 0.585111 0.029 Uiso 1 1 calc R U . . .
H25B H 0.908311 0.556088 0.597229 0.029 Uiso 1 1 calc R U . . .
H25C H 0.904481 0.431710 0.568857 0.029 Uiso 1 1 calc R U . . .
C26 C 0.96487(8) 0.3983(2) 0.66024(8) 0.0262(4) Uani 1 1 d . . . . .
H26A H 0.972961 0.357838 0.692712 0.039 Uiso 1 1 calc R U . . .
H26B H 0.978954 0.351374 0.634058 0.039 Uiso 1 1 calc R U . . .
H26C H 0.982784 0.475752 0.662430 0.039 Uiso 1 1 calc R U . . .
C27 C 0.71986(7) 0.67857(14) 0.60297(6) 0.0148(3) Uani 1 1 d . . . . .
C28 C 0.75663(7) 0.78162(14) 0.61641(6) 0.0149(3) Uani 1 1 d . . . . .
C29 C 0.81450(8) 0.77114(16) 0.61421(7) 0.0205(3) Uani 1 1 d . . . . .
H29A H 0.828938 0.699201 0.603483 0.025 Uiso 1 1 calc R U . . .
C30 C 0.85073(9) 0.86713(19) 0.62787(9) 0.0288(4) Uani 1 1 d . . . . .
H30A H 0.888976 0.860099 0.625120 0.035 Uiso 1 1 calc R U . . .
C31 C 0.82979(10) 0.97387(18) 0.64570(8) 0.0288(4) Uani 1 1 d . . . . .
H31A H 0.854173 1.037213 0.655904 0.035 Uiso 1 1 calc R U . . .
C32 C 0.77250(10) 0.98524(16) 0.64816(7) 0.0254(4) Uani 1 1 d . . . . .
H32A H 0.758438 1.056561 0.659882 0.030 Uiso 1 1 calc R U . . .
C33 C 0.73600(8) 0.89079(15) 0.63323(7) 0.0191(3) Uani 1 1 d . . . . .
H33A H 0.697517 0.899872 0.634364 0.023 Uiso 1 1 calc R U . . .
C34 C 0.66870(7) 0.64895(15) 0.58041(7) 0.0165(3) Uani 1 1 d . . . . .
C35 C 0.61807(8) 0.70492(16) 0.54864(7) 0.0210(3) Uani 1 1 d . . . . .
C36 C 0.59066(18) 0.6123(3) 0.50867(16) 0.0275(8) Uiso 0.65 1 d . . P A 1
H36A H 0.558408 0.647948 0.488438 0.041 Uiso 0.65 1 calc R U P A 1
H36B H 0.617617 0.588719 0.486611 0.041 Uiso 0.65 1 calc R U P A 1
H36C H 0.578964 0.542865 0.526217 0.041 Uiso 0.65 1 calc R U P A 1
C37 C 0.6387(2) 0.8112(5) 0.5178(2) 0.0247(11) Uiso 0.65 1 d . . P A 1
H37A H 0.606949 0.847915 0.497277 0.037 Uiso 0.65 1 calc R U P A 1
H37B H 0.657367 0.869480 0.541155 0.037 Uiso 0.65 1 calc R U P A 1
H37C H 0.664629 0.781819 0.495758 0.037 Uiso 0.65 1 calc R U P A 1
C38 C 0.5797(2) 0.7665(4) 0.58406(17) 0.0290(10) Uiso 0.65 1 d . . P A 1
H38A H 0.547645 0.801788 0.563407 0.043 Uiso 0.65 1 calc R U P A 1
H38B H 0.567049 0.707774 0.606728 0.043 Uiso 0.65 1 calc R U P A 1
H38C H 0.600687 0.828083 0.603959 0.043 Uiso 0.65 1 calc R U P A 1
C36' C 0.5824(3) 0.6075(5) 0.5195(2) 0.0182(11) Uiso 0.35 1 d . . P A 2
H36D H 0.603484 0.570240 0.495190 0.027 Uiso 0.35 1 calc R U P A 2
H36E H 0.572609 0.548088 0.543327 0.027 Uiso 0.35 1 calc R U P A 2
H36F H 0.548595 0.642541 0.501665 0.027 Uiso 0.35 1 calc R U P A 2
C37' C 0.6410(4) 0.7977(9) 0.5121(4) 0.024(2) Uiso 0.35 1 d . . P A 2
H37D H 0.668386 0.759459 0.493917 0.037 Uiso 0.35 1 calc R U P A 2
H37E H 0.610400 0.827436 0.487927 0.037 Uiso 0.35 1 calc R U P A 2
H37F H 0.658510 0.863504 0.531981 0.037 Uiso 0.35 1 calc R U P A 2
C38' C 0.5747(3) 0.7422(7) 0.5815(3) 0.0208(13) Uiso 0.35 1 d . . P A 2
H38D H 0.543061 0.777442 0.560266 0.031 Uiso 0.35 1 calc R U P A 2
H38E H 0.562432 0.673056 0.598805 0.031 Uiso 0.35 1 calc R U P A 2
H38F H 0.590885 0.799991 0.606386 0.031 Uiso 0.35 1 calc R U P A 2
C39 C 0.73747(16) 0.4489(3) 0.48601(13) 0.0240(7) Uiso 0.7 1 d . . P B 1
H39A H 0.753573 0.373172 0.478182 0.036 Uiso 0.7 1 calc R U P B 1
H39B H 0.701652 0.459182 0.464979 0.036 Uiso 0.7 1 calc R U P B 1
H39C H 0.762409 0.512887 0.479271 0.036 Uiso 0.7 1 calc R U P B 1
C39' C 0.7434(3) 0.4231(7) 0.4893(3) 0.0154(12) Uiso 0.3 1 d . . P B 2
H39D H 0.738895 0.493657 0.468059 0.023 Uiso 0.3 1 calc R U P B 2
H39E H 0.718654 0.360948 0.474066 0.023 Uiso 0.3 1 calc R U P B 2
H39F H 0.781790 0.395831 0.492155 0.023 Uiso 0.3 1 calc R U P B 2

loop_
_atom_site_aniso_label
_atom_site_aniso_U_11
_atom_site_aniso_U_22
_atom_site_aniso_U_33
_atom_site_aniso_U_23
_atom_site_aniso_U_13
_atom_site_aniso_U_12
W1 0.01035(2) 0.01143(3) 0.00980(3) -0.00090(2) 0.00152(2) -0.00111(2)
O1 0.0119(5) 0.0157(5) 0.0129(5) -0.0016(4) 0.0036(4) -0.0026(4)
O2 0.0132(5) 0.0137(5) 0.0115(5) -0.0014(3) -0.0002(4) -0.0006(4)
N1 0.0159(6) 0.0205(6) 0.0122(6) -0.0023(5) 0.0033(5) -0.0029(5)
C1 0.0116(6) 0.0149(6) 0.0126(6) 0.0003(5) 0.0025(5) -0.0008(5)
C2 0.0111(6) 0.0144(6) 0.0149(7) 0.0017(5) 0.0006(5) -0.0011(5)
C3 0.0114(6) 0.0210(7) 0.0183(7) 0.0005(5) 0.0014(5) -0.0025(6)
C4 0.0128(7) 0.0288(9) 0.0225(8) -0.0007(6) 0.0060(6) -0.0019(6)
C5 0.0162(7) 0.0268(8) 0.0177(8) -0.0040(6) 0.0068(6) -0.0006(6)
C6 0.0131(6) 0.0186(7) 0.0141(7) -0.0015(5) 0.0031(5) 0.0014(5)
C7 0.0156(7) 0.0189(7) 0.0112(6) -0.0027(5) 0.0043(5) -0.0010(5)
C8 0.0181(7) 0.0219(7) 0.0162(7) -0.0047(6) 0.0051(6) 0.0020(6)
C9 0.0254(9) 0.0181(7) 0.0179(8) -0.0067(6) 0.0059(6) 0.0022(6)
C10 0.0221(8) 0.0181(7) 0.0147(7) -0.0055(5) 0.0030(6) -0.0028(6)
C11 0.0165(7) 0.0179(7) 0.0103(6) -0.0022(5) 0.0023(5) -0.0027(5)
C12 0.0155(6) 0.0168(6) 0.0113(6) -0.0011(5) 0.0022(5) -0.0006(6)
C13 0.0159(7) 0.0172(7) 0.0123(6) -0.0016(5) 0.0006(5) -0.0029(5)
C14 0.0203(8) 0.0296(9) 0.0158(8) -0.0071(6) 0.0014(6) -0.0059(7)
C15 0.0184(8) 0.0402(11) 0.0193(8) -0.0086(7) -0.0022(6) -0.0092(8)
C16 0.0138(7) 0.0321(9) 0.0202(8) -0.0034(7) -0.0012(6) -0.0060(7)
C17 0.0128(6) 0.0157(6) 0.0143(6) 0.0002(5) 0.0024(5) -0.0016(5)
C18 0.0136(6) 0.0139(6) 0.0129(6) -0.0005(5) 0.0000(5) -0.0026(5)
C19 0.0147(7) 0.0153(6) 0.0148(7) -0.0023(5) 0.0014(5) -0.0028(5)
C20 0.0182(8) 0.0201(8) 0.0247(9) -0.0052(6) 0.0009(6) -0.0063(6)
C21 0.0283(9) 0.0246(8) 0.0148(8) -0.0030(6) 0.0018(6) -0.0087(7)
C22 0.0163(7) 0.0189(7) 0.0290(9) -0.0059(6) 0.0028(7) 0.0011(6)
C23 0.0140(7) 0.0170(7) 0.0190(7) 0.0016(5) 0.0027(6) -0.0002(5)
C24 0.0248(9) 0.0171(7) 0.0285(9) -0.0002(6) 0.0092(7) 0.0013(7)
C25 0.0194(7) 0.0206(7) 0.0194(7) 0.0007(6) 0.0060(6) -0.0002(6)
C26 0.0159(8) 0.0325(10) 0.0305(10) 0.0020(8) 0.0039(7) 0.0033(7)
C27 0.0157(7) 0.0142(6) 0.0144(7) 0.0003(5) 0.0021(5) 0.0005(5)
C28 0.0180(7) 0.0125(6) 0.0141(7) 0.0008(5) 0.0016(5) -0.0011(5)
C29 0.0173(8) 0.0183(7) 0.0256(9) 0.0005(6) 0.0024(6) -0.0014(6)
C30 0.0189(8) 0.0265(9) 0.0390(12) 0.0049(8) -0.0030(8) -0.0061(7)
C31 0.0346(11) 0.0203(8) 0.0285(10) 0.0012(7) -0.0070(8) -0.0111(8)
C32 0.0405(11) 0.0145(7) 0.0208(8) -0.0026(6) 0.0024(7) -0.0034(7)
C33 0.0246(8) 0.0154(7) 0.0180(8) -0.0010(5) 0.0057(6) 0.0013(6)
C34 0.0158(7) 0.0164(7) 0.0169(7) -0.0011(5) 0.0008(5) 0.0010(6)
C35 0.0190(8) 0.0193(7) 0.0229(8) 0.0003(6) -0.0036(6) 0.0036(6)

loop_
_atom_type_symbol
_atom_type_description
_atom_type_scat_dispersion_real
_atom_type_scat_dispersion_imag
_atom_type_scat_source
C C 0.0033 0.0016 'International Tables Vol C Tables 4.2.6.8 and 6.1.1.4'
H H 0.0000 0.0000 'International Tables Vol C Tables 4.2.6.8 and 6.1.1.4'
N N 0.0061 0.0033 'International Tables Vol C Tables 4.2.6.8 and 6.1.1.4'
O O 0.0106 0.0060 'International Tables Vol C Tables 4.2.6.8 and 6.1.1.4'
W W -0.8490 6.8722 'International Tables Vol C Tables 4.2.6.8 and 6.1.1.4'

loop_
_geom_angle_atom_site_label_1
_geom_angle_atom_site_label_2
_geom_angle_atom_site_label_3
_geom_angle
_geom_angle_site_symmetry_1
_geom_angle_site_symmetry_3
_geom_angle_publ_flag
N1 W1 O1 105.86(6) . . ?
N1 W1 O2 103.85(6) . . ?
O1 W1 O2 110.53(5) . . ?
N1 W1 C34 100.97(7) . . ?
O1 W1 C34 101.08(6) . . ?
O2 W1 C34 131.99(6) . . ?
N1 W1 C27 106.92(7) . . ?
O1 W1 C27 131.19(6) . . ?
O2 W1 C27 95.46(6) . . ?
C34 W1 C27 37.62(6) . . ?
C1 O1 W1 148.42(10) . . ?
C18 O2 W1 143.24(10) . . ?
C39' N1 W1 176.7(3) . . ?
C39 N1 W1 163.88(19) . . ?
O1 C1 C6 119.91(14) . . ?
O1 C1 C2 118.44(14) . . ?
C6 C1 C2 121.65(15) . . ?
C3 C2 C1 116.79(15) . . ?
C3 C2 C19 121.86(14) . . ?
C1 C2 C19 121.30(14) . . ?
C4 C3 C2 122.36(16) . . ?
C4 C3 H3A 118.8 . . ?
C2 C3 H3A 118.8 . . ?
C5 C4 C3 119.71(16) . . ?
C5 C4 H4A 120.1 . . ?
C3 C4 H4A 120.1 . . ?
C4 C5 C6 120.64(16) . . ?
C4 C5 H5A 119.7 . . ?
C6 C5 H5A 119.7 . . ?
C5 C6 C1 118.84(15) . . ?
C5 C6 C7 120.39(15) . . ?
C1 C6 C7 120.74(14) . . ?
C12 C7 C8 118.39(15) . . ?
C12 C7 C6 120.65(15) . . ?
C8 C7 C6 120.88(15) . . ?
C9 C8 C7 120.37(16) . . ?
C9 C8 H8A 119.8 . . ?
C7 C8 H8A 119.8 . . ?
C8 C9 C10 120.65(16) . . ?
C8 C9 H9A 119.7 . . ?
C10 C9 H9A 119.7 . . ?
C9 C10 C11 120.30(16) . . ?
C9 C10 H10A 119.9 . . ?
C11 C10 H10A 119.9 . . ?
C12 C11 C10 118.50(16) . . ?
C12 C11 C13 121.16(15) . . ?
C10 C11 C13 120.29(15) . . ?
C11 C12 C7 121.60(15) . . ?
C11 C12 H12A 119.2 . . ?
C7 C12 H12A 119.2 . . ?
C14 C13 C18 119.15(16) . . ?
C14 C13 C11 119.62(15) . . ?
C18 C13 C11 121.14(14) . . ?
C15 C14 C13 120.40(17) . . ?
C15 C14 H14A 119.8 . . ?
C13 C14 H14A 119.8 . . ?
C14 C15 C16 119.79(17) . . ?
C14 C15 H15A 120.1 . . ?
C16 C15 H15A 120.1 . . ?
C15 C16 C17 122.67(17) . . ?
C15 C16 H16A 118.7 . . ?
C17 C16 H16A 118.7 . . ?
C16 C17 C18 116.69(15) . . ?
C16 C17 C23 120.91(15) . . ?
C18 C17 C23 122.40(14) . . ?
O2 C18 C13 120.25(14) . . ?
O2 C18 C17 118.48(14) . . ?
C13 C18 C17 121.27(14) . . ?
C2 C19 C20 111.79(14) . . ?
C2 C19 C21 111.38(14) . . ?
C20 C19 C21 107.26(14) . . ?
C2 C19 C22 109.37(14) . . ?
C20 C19 C22 106.93(14) . . ?
C21 C19 C22 110.00(15) . . ?
C19 C20 H20A 109.5 . . ?
C19 C20 H20B 109.5 . . ?
H20A C20 H20B 109.5 . . ?
C19 C20 H20C 109.5 . . ?
H20A C20 H20C 109.5 . . ?
H20B C20 H20C 109.5 . . ?
C19 C21 H21A 109.5 . . ?
C19 C21 H21B 109.5 . . ?
H21A C21 H21B 109.5 . . ?
C19 C21 H21C 109.5 . . ?
H21A C21 H21C 109.5 . . ?
H21B C21 H21C 109.5 . . ?
C19 C22 H22A 109.5 . . ?
C19 C22 H22B 109.5 . . ?
H22A C22 H22B 109.5 . . ?
C19 C22 H22C 109.5 . . ?
H22A C22 H22C 109.5 . . ?
H22B C22 H22C 109.5 . . ?
C26 C23 C25 107.65(15) . . ?
C26 C23 C17 111.66(15) . . ?
C25 C23 C17 110.05(14) . . ?
C26 C23 C24 106.83(15) . . ?
C25 C23 C24 109.55(15) . . ?
C17 C23 C24 110.99(14) . . ?
C23 C24 H24A 109.5 . . ?
C23 C24 H24B 109.5 . . ?
H24A C24 H24B 109.5 . . ?
C23 C24 H24C 109.5 . . ?
H24A C24 H24C 109.5 . . ?
H24B C24 H24C 109.5 . . ?
C23 C25 H25A 109.5 . . ?
C23 C25 H25B 109.5 . . ?
H25A C25 H25B 109.5 . . ?
C23 C25 H25C 109.5 . . ?
H25A C25 H25C 109.5 . . ?
H25B C25 H25C 109.5 . . ?
C23 C26 H26A 109.5 . . ?
C23 C26 H26B 109.5 . . ?
H26A C26 H26B 109.5 . . ?
C23 C26 H26C 109.5 . . ?
H26A C26 H26C 109.5 . . ?
H26B C26 H26C 109.5 . . ?
C34 C27 C28 142.41(16) . . ?
C34 C27 W1 70.55(10) . . ?
C28 C27 W1 146.81(12) . . ?
C29 C28 C33 118.51(16) . . ?
C29 C28 C27 119.47(15) . . ?
C33 C28 C27 121.99(16) . . ?
C30 C29 C28 120.70(18) . . ?
C30 C29 H29A 119.6 . . ?
C28 C29 H29A 119.6 . . ?
C29 C30 C31 120.1(2) . . ?
C29 C30 H30A 120.0 . . ?
C31 C30 H30A 120.0 . . ?
C32 C31 C30 119.74(18) . . ?
C32 C31 H31A 120.1 . . ?
C30 C31 H31A 120.1 . . ?
C31 C32 C33 120.34(18) . . ?
C31 C32 H32A 119.8 . . ?
C33 C32 H32A 119.8 . . ?
C32 C33 C28 120.62(18) . . ?
C32 C33 H33A 119.7 . . ?
C28 C33 H33A 119.7 . . ?
C27 C34 C35 140.05(16) . . ?
C27 C34 W1 71.83(10) . . ?
C35 C34 W1 146.03(13) . . ?
C38' C35 C34 111.3(3) . . ?
C38' C35 C36' 95.9(4) . . ?
C34 C35 C36' 109.7(3) . . ?
C34 C35 C36 109.5(2) . . ?
C34 C35 C37 108.4(2) . . ?
C36 C35 C37 106.7(3) . . ?
C34 C35 C38 110.3(2) . . ?
C36 C35 C38 118.0(3) . . ?
C37 C35 C38 103.5(3) . . ?
C38' C35 C37' 120.1(5) . . ?
C34 C35 C37' 106.9(4) . . ?
C36' C35 C37' 112.5(4) . . ?
C35 C36 H36A 109.5 . . ?
C35 C36 H36B 109.5 . . ?
H36A C36 H36B 109.5 . . ?
C35 C36 H36C 109.5 . . ?
H36A C36 H36C 109.5 . . ?
H36B C36 H36C 109.5 . . ?
C35 C37 H37A 109.5 . . ?
C35 C37 H37B 109.5 . . ?
H37A C37 H37B 109.5 . . ?
C35 C37 H37C 109.5 . . ?
H37A C37 H37C 109.5 . . ?
H37B C37 H37C 109.5 . . ?
C35 C38 H38A 109.5 . . ?
C35 C38 H38B 109.5 . . ?
H38A C38 H38B 109.5 . . ?
C35 C38 H38C 109.5 . . ?
H38A C38 H38C 109.5 . . ?
H38B C38 H38C 109.5 . . ?
C35 C36' H36D 109.5 . . ?
C35 C36' H36E 109.5 . . ?
H36D C36' H36E 109.5 . . ?
C35 C36' H36F 109.5 . . ?
H36D C36' H36F 109.5 . . ?
H36E C36' H36F 109.5 . . ?
C35 C37' H37D 109.5 . . ?
C35 C37' H37E 109.5 . . ?
H37D C37' H37E 109.5 . . ?
C35 C37' H37F 109.5 . . ?
H37D C37' H37F 109.5 . . ?
H37E C37' H37F 109.5 . . ?
C35 C38' H38D 109.5 . . ?
C35 C38' H38E 109.5 . . ?
H38D C38' H38E 109.5 . . ?
C35 C38' H38F 109.5 . . ?
H38D C38' H38F 109.5 . . ?
H38E C38' H38F 109.5 . . ?
N1 C39 H39A 109.5 . . ?
N1 C39 H39B 109.5 . . ?
H39A C39 H39B 109.5 . . ?
N1 C39 H39C 109.5 . . ?
H39A C39 H39C 109.5 . . ?
H39B C39 H39C 109.5 . . ?
N1 C39' H39D 109.5 . . ?
N1 C39' H39E 109.5 . . ?
H39D C39' H39E 109.5 . . ?
N1 C39' H39F 109.5 . . ?
H39D C39' H39F 109.5 . . ?
H39E C39' H39F 109.5 . . ?

loop_
_geom_bond_atom_site_label_1
_geom_bond_atom_site_label_2
_geom_bond_distance
_geom_bond_site_symmetry_2
_geom_bond_publ_flag
W1 N1 1.7310(14) . ?
W1 O1 1.9228(11) . ?
W1 O2 1.9463(11) . ?
W1 C34 2.0473(17) . ?
W1 C27 2.0630(16) . ?
O1 C1 1.3594(19) . ?
O2 C18 1.3575(19) . ?
N1 C39' 1.436(7) . ?
N1 C39 1.442(4) . ?
C1 C6 1.411(2) . ?
C1 C2 1.416(2) . ?
C2 C3 1.399(2) . ?
C2 C19 1.535(2) . ?
C3 C4 1.394(3) . ?
C3 H3A 0.9300 . ?
C4 C5 1.384(3) . ?
C4 H4A 0.9300 . ?
C5 C6 1.398(2) . ?
C5 H5A 0.9300 . ?
C6 C7 1.481(2) . ?
C7 C12 1.401(2) . ?
C7 C8 1.403(2) . ?
C8 C9 1.387(3) . ?
C8 H8A 0.9300 . ?
C9 C10 1.387(3) . ?
C9 H9A 0.9300 . ?
C10 C11 1.404(2) . ?
C10 H10A 0.9300 . ?
C11 C12 1.397(2) . ?
C11 C13 1.484(2) . ?
C12 H12A 0.9300 . ?
C13 C14 1.400(2) . ?
C13 C18 1.410(2) . ?
C14 C15 1.383(3) . ?
C14 H14A 0.9300 . ?
C15 C16 1.384(3) . ?
C15 H15A 0.9300 . ?
C16 C17 1.402(2) . ?
C16 H16A 0.9300 . ?
C17 C18 1.416(2) . ?
C17 C23 1.540(2) . ?
C19 C20 1.537(2) . ?
C19 C21 1.539(2) . ?
C19 C22 1.542(2) . ?
C20 H20A 0.9600 . ?
C20 H20B 0.9600 . ?
C20 H20C 0.9600 . ?
C21 H21A 0.9600 . ?
C21 H21B 0.9600 . ?
C21 H21C 0.9600 . ?
C22 H22A 0.9600 . ?
C22 H22B 0.9600 . ?
C22 H22C 0.9600 . ?
C23 C26 1.534(3) . ?
C23 C25 1.538(2) . ?
C23 C24 1.542(2) . ?
C24 H24A 0.9600 . ?
C24 H24B 0.9600 . ?
C24 H24C 0.9600 . ?
C25 H25A 0.9600 . ?
C25 H25B 0.9600 . ?
C25 H25C 0.9600 . ?
C26 H26A 0.9600 . ?
C26 H26B 0.9600 . ?
C26 H26C 0.9600 . ?
C27 C34 1.325(2) . ?
C27 C28 1.458(2) . ?
C28 C29 1.397(3) . ?
C28 C33 1.404(2) . ?
C29 C30 1.390(3) . ?
C29 H29A 0.9300 . ?
C30 C31 1.394(3) . ?
C30 H30A 0.9300 . ?
C31 C32 1.385(3) . ?
C31 H31A 0.9300 . ?
C32 C33 1.387(3) . ?
C32 H32A 0.9300 . ?
C33 H33A 0.9300 . ?
C34 C35 1.507(2) . ?
C35 C38' 1.493(7) . ?
C35 C36' 1.519(6) . ?
C35 C36 1.550(4) . ?
C35 C37 1.551(6) . ?
C35 C38 1.552(5) . ?
C35 C37' 1.559(10) . ?
C36 H36A 0.9600 . ?
C36 H36B 0.9600 . ?
C36 H36C 0.9600 . ?
C37 H37A 0.9600 . ?
C37 H37B 0.9600 . ?
C37 H37C 0.9600 . ?
C38 H38A 0.9600 . ?
C38 H38B 0.9600 . ?
C38 H38C 0.9600 . ?
C36' H36D 0.9600 . ?
C36' H36E 0.9600 . ?
C36' H36F 0.9600 . ?
C37' H37D 0.9600 . ?
C37' H37E 0.9600 . ?
C37' H37F 0.9600 . ?
C38' H38D 0.9600 . ?
C38' H38E 0.9600 . ?
C38' H38F 0.9600 . ?
C39 H39A 0.9600 . ?
C39 H39B 0.9600 . ?
C39 H39C 0.9600 . ?
C39' H39D 0.9600 . ?
C39' H39E 0.9600 . ?
C39' H39F 0.9600 . ?

loop_
_publcif_info_exptl_table_extra_item
sin_theta_over_lambda_max

loop_
_publcif_info_exptl_table_header_item
?
